data_7033623
loop_
_publ_author_name
'Fischer, Paul J.'
'Weberg, Alexander B.'
'Bohrmann, Trent D.'
'Xu, Hanyue'
'Young, Victor G.'

_publ_section_title
;
 Group VI metal complexes of tris(diphenylphosphinomethyl)phenylborate:
 modulation of ligand donation via coordination of M(CO)3 units at the
 borate phenyl substituent.
;
_journal_issue 8
_journal_name_full 'Dalton transactions (Cambridge, England : 2003)'
_journal_page_first 3737
_journal_page_last 3744
_journal_paper_doi 10.1039/c4dt03857f
_journal_volume 44
_journal_year 2015
_chemical_absolute_configuration ad
_chemical_formula_moiety 'C51 H41 B O6 P3 W2, C8 H20 N'
_chemical_formula_sum 'C59 H61 B N O6 P3 W2'
_chemical_formula_weight 1351.50
_chemical_melting_point 553
_chemical_name_common 14145a
_chemical_name_systematic '[Et4N][W(CO)3{6-(PhBP3)W(CO)3}]'
_chemical_properties_physical 'Air-sensitive, Moisture-sensitive'
_space_group_crystal_system monoclinic
_space_group_IT_number 4
_space_group_name_Hall 'P 2yb'
_space_group_name_H-M_alt 'P 1 21 1'
_symmetry_space_group_name_Hall 'P 2yb'
_symmetry_space_group_name_H-M 'P 1 21 1'
_atom_sites_solution_hydrogens geom
_audit_creation_method SHELXL-2014
_audit_update_record
;
2014-12-15 deposited with the CCDC.
2015-01-12 downloaded from the CCDC.
;
_cell_angle_alpha 90
_cell_angle_beta 108.1280(10)
_cell_angle_gamma 90
_cell_formula_units_Z 2
_cell_length_a 12.0742(11)
_cell_length_b 13.3231(12)
_cell_length_c 17.7935(16)
_cell_measurement_reflns_used 2900
_cell_measurement_temperature 123(2)
_cell_measurement_theta_max 27.74
_cell_measurement_theta_min 2.34
_cell_volume 2720.3(4)
_computing_cell_refinement 'Bruker SAINT'
_computing_data_collection 'Bruker APEX2'
_computing_data_reduction 'Bruker SAINT'
_computing_molecular_graphics 'Bruker SHELXTL'
_computing_publication_material 'Bruker SHELXTL'
_computing_structure_refinement 'SHELXL-2014 (Sheldrick, 2014)'
_computing_structure_solution 'SHELXS-97 (Sheldrick, 2008)'
_diffrn_ambient_temperature 123(2)
_diffrn_measured_fraction_theta_full 0.999
_diffrn_measured_fraction_theta_max 0.987
_diffrn_measurement_device_type 'Bruker-AXS SMART APEX-II'
_diffrn_radiation_type MoK\a
_diffrn_radiation_wavelength 0.71073
_diffrn_reflns_av_R_equivalents 0.0380
_diffrn_reflns_av_unetI/netI 0.0515
_diffrn_reflns_Laue_measured_fraction_full 0.999
_diffrn_reflns_Laue_measured_fraction_max 0.987
_diffrn_reflns_limit_h_max 15
_diffrn_reflns_limit_h_min -15
_diffrn_reflns_limit_k_max 17
_diffrn_reflns_limit_k_min -17
_diffrn_reflns_limit_l_max 23
_diffrn_reflns_limit_l_min -23
_diffrn_reflns_number 31902
_diffrn_reflns_point_group_measured_fraction_full 0.998
_diffrn_reflns_point_group_measured_fraction_max 0.976
_diffrn_reflns_theta_full 25.242
_diffrn_reflns_theta_max 27.801
_diffrn_reflns_theta_min 1.775
_diffrn_source 'sealed tube'
_exptl_absorpt_coefficient_mu 4.365
_exptl_absorpt_correction_T_max 0.7456
_exptl_absorpt_correction_T_min 0.5530
_exptl_absorpt_correction_type multi-scan
_exptl_absorpt_process_details 'SADABS 2012/1 (Sheldrick, 2012)'
_exptl_crystal_colour yellow
_exptl_crystal_density_diffrn 1.650
_exptl_crystal_description Plate
_exptl_crystal_F_000 1336
_exptl_crystal_recrystallization_method 'Re-crystallisation from solvent: THF/E2O'
_exptl_crystal_size_max 0.200
_exptl_crystal_size_mid 0.170
_exptl_crystal_size_min 0.040
_refine_diff_density_max 1.157
_refine_diff_density_min -0.834
_refine_diff_density_rms 0.116
_refine_ls_abs_structure_details
;
 Flack x determined using 4973 quotients [(I+)-(I-)]/[(I+)+(I-)]
 (Parsons, Flack and Wagner, Acta Cryst. B69 (2013) 249-259).
;
_refine_ls_abs_structure_Flack -0.016(5)
_refine_ls_extinction_method none
_refine_ls_goodness_of_fit_ref 1.040
_refine_ls_hydrogen_treatment constr
_refine_ls_matrix_type full
_refine_ls_number_parameters 653
_refine_ls_number_reflns 12578
_refine_ls_number_restraints 1
_refine_ls_restrained_S_all 1.040
_refine_ls_R_factor_all 0.0390
_refine_ls_R_factor_gt 0.0323
_refine_ls_shift/su_max 0.001
_refine_ls_shift/su_mean 0.000
_refine_ls_structure_factor_coef Fsqd
_refine_ls_weighting_details 'w=1/[\s^2^(Fo^2^)+(0.0306P)^2^+0.8723P] where P=(Fo^2^+2Fc^2^)/3'
_refine_ls_weighting_scheme calc
_refine_ls_wR_factor_gt 0.0657
_refine_ls_wR_factor_ref 0.0685
_reflns_Friedel_coverage 0.897
_reflns_Friedel_fraction_full 0.997
_reflns_Friedel_fraction_max 0.964
_reflns_number_gt 11336
_reflns_number_total 12578
_reflns_threshold_expression 'I > 2\s(I)'
_cod_data_source_file c4dt03857f2.cif
_cod_data_source_block 14145b
_cod_depositor_comments 'Adding full bibliography for 7033620--7033630.cif.'
_cod_database_code 7033623
_shelx_space_group_comment
;
The symmetry employed for this shelxl refinement is uniquely defined
by the following loop, which should always be used as a source of
symmetry information in preference to the above space-group names.
They are only intended as comments.
;
_shelx_estimated_absorpt_t_min 0.476
_shelx_estimated_absorpt_t_max 0.845
_shelxl_version_number 2014-3

loop_
_space_group_symop_operation_xyz
'x, y, z'
'-x, y+1/2, -z'

loop_
_atom_site_label
_atom_site_type_symbol
_atom_site_fract_x
_atom_site_fract_y
_atom_site_fract_z
_atom_site_U_iso_or_equiv
_atom_site_adp_type
_atom_site_occupancy
_atom_site_site_symmetry_order
_atom_site_calc_flag
_atom_site_refinement_flags_posn
_atom_site_refinement_flags_adp
W1 W 0.32265(2) 0.38750(2) 0.67156(2) 0.01751(7) Uani 1 1 d . .
C1 C 0.2221(7) 0.4120(5) 0.5630(5) 0.0233(19) Uani 1 1 d . .
O1 O 0.1640(5) 0.4213(5) 0.4969(3) 0.0347(16) Uani 1 1 d . .
C2 C 0.3481(7) 0.2556(7) 0.6299(5) 0.0288(19) Uani 1 1 d . .
O2 O 0.3661(6) 0.1819(5) 0.6002(4) 0.0480(18) Uani 1 1 d . .
C3 C 0.4519(7) 0.4327(6) 0.6354(5) 0.0262(18) Uani 1 1 d . .
O3 O 0.5242(5) 0.4581(5) 0.6076(4) 0.0381(15) Uani 1 1 d . .
C4 C 0.1666(6) 0.3731(6) 0.8214(4) 0.0196(16) Uani 1 1 d . .
H4A H 0.0882 0.3879 0.8253 0.024 Uiso 1 1 calc R U
H4B H 0.1969 0.3138 0.8551 0.024 Uiso 1 1 calc R U
P1 P 0.15099(17) 0.33988(16) 0.71892(12) 0.0193(4) Uani 1 1 d . .
C5 C 0.1116(7) 0.2061(6) 0.7123(5) 0.0269(18) Uani 1 1 d . .
C6 C 0.1054(8) 0.1520(7) 0.6433(6) 0.036(2) Uani 1 1 d . .
H6A H 0.1148 0.1863 0.5989 0.044 Uiso 1 1 calc R U
C7 C 0.0858(11) 0.0503(8) 0.6392(7) 0.058(3) Uani 1 1 d . .
H7A H 0.0823 0.0147 0.5922 0.070 Uiso 1 1 calc R U
C8 C 0.0709(11) -0.0008(8) 0.7035(7) 0.060(3) Uani 1 1 d . .
H8A H 0.0607 -0.0715 0.7015 0.072 Uiso 1 1 calc R U
C9 C 0.0711(10) 0.0514(8) 0.7696(6) 0.049(3) Uani 1 1 d . .
H9A H 0.0562 0.0170 0.8123 0.059 Uiso 1 1 calc R U
C10 C 0.0926(8) 0.1529(7) 0.7754(5) 0.035(2) Uani 1 1 d . .
H10A H 0.0946 0.1875 0.8225 0.041 Uiso 1 1 calc R U
C11 C 0.0090(6) 0.3976(6) 0.6647(4) 0.0232(16) Uani 1 1 d . .
C12 C 0.0018(7) 0.4819(6) 0.6177(5) 0.0245(17) Uani 1 1 d . .
H12A H 0.0705 0.5091 0.6105 0.029 Uiso 1 1 calc R U
C13 C -0.1052(7) 0.5270(7) 0.5810(5) 0.032(2) Uani 1 1 d . .
H13A H -0.1092 0.5851 0.5493 0.038 Uiso 1 1 calc R U
C14 C -0.2062(7) 0.4874(8) 0.5905(5) 0.038(2) Uani 1 1 d . .
H14A H -0.2794 0.5183 0.5655 0.046 Uiso 1 1 calc R U
C15 C -0.1997(7) 0.4026(9) 0.6367(5) 0.042(2) Uani 1 1 d . .
H15A H -0.2689 0.3743 0.6424 0.050 Uiso 1 1 calc R U
C16 C -0.0930(7) 0.3588(7) 0.6744(5) 0.034(2) Uani 1 1 d . .
H16A H -0.0891 0.3019 0.7074 0.041 Uiso 1 1 calc R U
P2 P 0.30179(16) 0.56200(15) 0.72419(12) 0.0175(4) Uani 1 1 d . .
C17 C 0.2218(6) 0.5645(6) 0.7953(4) 0.0187(15) Uani 1 1 d . .
H17A H 0.2398 0.6280 0.8257 0.022 Uiso 1 1 calc R U
H17B H 0.1373 0.5641 0.7664 0.022 Uiso 1 1 calc R U
C18 C 0.2279(6) 0.6519(6) 0.6462(4) 0.0212(16) Uani 1 1 d . .
C19 C 0.2569(8) 0.6524(7) 0.5769(5) 0.0323(19) Uani 1 1 d . .
H19A H 0.3170 0.6095 0.5717 0.039 Uiso 1 1 calc R U
C20 C 0.1987(9) 0.7150(7) 0.5149(5) 0.043(3) Uani 1 1 d . .
H20A H 0.2192 0.7144 0.4675 0.052 Uiso 1 1 calc R U
C21 C 0.1123(10) 0.7773(7) 0.5212(6) 0.045(3) Uani 1 1 d . .
H21A H 0.0730 0.8200 0.4784 0.054 Uiso 1 1 calc R U
C22 C 0.0824(8) 0.7782(6) 0.5892(5) 0.033(2) Uani 1 1 d . .
H22A H 0.0215 0.8208 0.5933 0.039 Uiso 1 1 calc R U
C23 C 0.1410(7) 0.7168(6) 0.6527(5) 0.031(2) Uani 1 1 d . .
H23A H 0.1215 0.7193 0.7004 0.037 Uiso 1 1 calc R U
C24 C 0.4339(6) 0.6349(5) 0.7764(4) 0.0195(16) Uani 1 1 d . .
C25 C 0.4247(7) 0.7269(6) 0.8113(5) 0.0253(18) Uani 1 1 d . .
H25A H 0.3501 0.7553 0.8046 0.030 Uiso 1 1 calc R U
C26 C 0.5239(7) 0.7771(6) 0.8558(5) 0.0286(19) Uani 1 1 d . .
H26A H 0.5162 0.8395 0.8795 0.034 Uiso 1 1 calc R U
C27 C 0.6325(7) 0.7388(6) 0.8662(5) 0.0290(19) Uani 1 1 d . .
H27A H 0.6995 0.7734 0.8980 0.035 Uiso 1 1 calc R U
C28 C 0.6443(6) 0.6492(6) 0.8303(5) 0.0265(18) Uani 1 1 d . .
H28A H 0.7195 0.6224 0.8365 0.032 Uiso 1 1 calc R U
C29 C 0.5458(6) 0.5985(6) 0.7850(4) 0.0239(16) Uani 1 1 d . .
H29A H 0.5545 0.5379 0.7593 0.029 Uiso 1 1 calc R U
C30 C 0.3932(6) 0.4360(5) 0.8839(4) 0.0176(15) Uani 1 1 d . .
H30A H 0.4148 0.4045 0.9369 0.021 Uiso 1 1 calc R U
H30B H 0.4407 0.4975 0.8883 0.021 Uiso 1 1 calc R U
P3 P 0.43066(16) 0.34947(14) 0.81587(12) 0.0184(4) Uani 1 1 d . .
C31 C 0.5902(6) 0.3497(6) 0.8421(5) 0.0250(17) Uani 1 1 d . .
C32 C 0.6406(8) 0.3010(7) 0.7911(6) 0.040(2) Uani 1 1 d . .
H32A H 0.5915 0.2708 0.7441 0.048 Uiso 1 1 calc R U
C33 C 0.7598(8) 0.2959(9) 0.8076(6) 0.048(3) Uani 1 1 d . .
H33A H 0.7932 0.2586 0.7745 0.058 Uiso 1 1 calc R U
C34 C 0.8303(8) 0.3465(9) 0.8737(8) 0.057(3) Uani 1 1 d . .
H34A H 0.9123 0.3466 0.8836 0.069 Uiso 1 1 calc R U
C35 C 0.7852(8) 0.3962(8) 0.9250(7) 0.052(3) Uani 1 1 d . .
H35A H 0.8349 0.4290 0.9704 0.062 Uiso 1 1 calc R U
C36 C 0.6624(7) 0.3976(7) 0.9086(5) 0.037(2) Uani 1 1 d . .
H36A H 0.6294 0.4316 0.9435 0.044 Uiso 1 1 calc R U
C37 C 0.4093(7) 0.2226(6) 0.8511(5) 0.0218(17) Uani 1 1 d . .
C38 C 0.4053(9) 0.1397(6) 0.8028(6) 0.038(2) Uani 1 1 d . .
H38A H 0.4124 0.1495 0.7516 0.045 Uiso 1 1 calc R U
C39 C 0.3915(9) 0.0444(6) 0.8272(6) 0.040(2) Uani 1 1 d . .
H39A H 0.3910 -0.0108 0.7932 0.049 Uiso 1 1 calc R U
C40 C 0.3783(8) 0.0273(7) 0.9005(6) 0.037(2) Uani 1 1 d . .
H40A H 0.3656 -0.0387 0.9165 0.044 Uiso 1 1 calc R U
C41 C 0.3839(8) 0.1078(7) 0.9497(5) 0.036(2) Uani 1 1 d . .
H41A H 0.3771 0.0974 1.0010 0.043 Uiso 1 1 calc R U
C42 C 0.3993(8) 0.2039(6) 0.9253(5) 0.032(2) Uani 1 1 d . .
H42A H 0.4030 0.2586 0.9603 0.038 Uiso 1 1 calc R U
B1 B 0.2521(7) 0.4692(6) 0.8580(5) 0.0163(16) Uani 1 1 d . .
C43 C 0.2326(6) 0.5035(5) 0.9413(4) 0.0189(15) Uani 1 1 d . .
C44 C 0.1634(7) 0.4488(6) 0.9789(5) 0.0233(17) Uani 1 1 d . .
H44A H 0.1263 0.3890 0.9544 0.028 Uiso 1 1 calc R U
C45 C 0.1471(7) 0.4787(6) 1.0506(5) 0.0276(18) Uani 1 1 d . .
H45A H 0.1014 0.4390 1.0741 0.033 Uiso 1 1 calc R U
C46 C 0.1997(7) 0.5690(6) 1.0874(5) 0.0278(18) Uani 1 1 d . .
H46A H 0.1863 0.5922 1.1343 0.033 Uiso 1 1 calc R U
C47 C 0.2718(6) 0.6234(7) 1.0537(4) 0.0269(17) Uani 1 1 d . .
H47A H 0.3118 0.6813 1.0798 0.032 Uiso 1 1 calc R U
C48 C 0.2851(7) 0.5922(6) 0.9810(4) 0.0238(17) Uani 1 1 d . .
H48A H 0.3309 0.6322 0.9578 0.029 Uiso 1 1 calc R U
W2 W 0.08364(3) 0.61241(2) 0.95909(2) 0.02197(8) Uani 1 1 d . .
C49 C 0.0786(9) 0.7468(7) 0.9137(6) 0.040(2) Uani 1 1 d . .
O4 O 0.0765(8) 0.8253(5) 0.8861(5) 0.065(2) Uani 1 1 d . .
C50 C -0.0302(8) 0.5812(7) 0.8569(5) 0.031(2) Uani 1 1 d . .
O5 O -0.0963(6) 0.5650(5) 0.7939(4) 0.0432(17) Uani 1 1 d . .
C51 C -0.0450(7) 0.6556(7) 0.9960(5) 0.033(2) Uani 1 1 d . .
O6 O -0.1191(6) 0.6833(6) 1.0204(4) 0.057(2) Uani 1 1 d . .
N1 N 0.3823(8) 0.3743(8) 0.3672(5) 0.055(2) Uani 1 1 d . .
C52 C 0.4856(9) 0.3769(11) 0.3351(6) 0.064(3) Uani 1 1 d . .
H52A H 0.5011 0.3073 0.3215 0.077 Uiso 1 1 calc R U
H52B H 0.4623 0.4160 0.2854 0.077 Uiso 1 1 calc R U
C53 C 0.5959(10) 0.4192(9) 0.3872(8) 0.069(4) Uani 1 1 d . .
H53A H 0.6555 0.4159 0.3604 0.103 Uiso 1 1 calc R U
H53B H 0.6217 0.3806 0.4364 0.103 Uiso 1 1 calc R U
H53C H 0.5837 0.4894 0.3992 0.103 Uiso 1 1 calc R U
C54 C 0.4089(12) 0.3083(8) 0.4407(7) 0.062(4) Uani 1 1 d . .
H54A H 0.4765 0.3368 0.4822 0.074 Uiso 1 1 calc R U
H54B H 0.3412 0.3093 0.4608 0.074 Uiso 1 1 calc R U
C55 C 0.4354(15) 0.2018(10) 0.4254(12) 0.117(7) Uani 1 1 d . .
H55A H 0.4423 0.1612 0.4726 0.176 Uiso 1 1 calc R U
H55B H 0.5089 0.1992 0.4129 0.176 Uiso 1 1 calc R U
H55C H 0.3723 0.1752 0.3807 0.176 Uiso 1 1 calc R U
C56 C 0.3520(12) 0.4743(9) 0.3913(8) 0.064(3) Uani 1 1 d . .
H56A H 0.4174 0.4970 0.4372 0.077 Uiso 1 1 calc R U
H56B H 0.2831 0.4664 0.4097 0.077 Uiso 1 1 calc R U
C57 C 0.3260(16) 0.5564(12) 0.3304(10) 0.106(6) Uani 1 1 d . .
H57A H 0.2952 0.6150 0.3506 0.158 Uiso 1 1 calc R U
H57B H 0.2681 0.5326 0.2818 0.158 Uiso 1 1 calc R U
H57C H 0.3977 0.5750 0.3190 0.158 Uiso 1 1 calc R U
C58 C 0.2803(11) 0.3339(13) 0.2991(8) 0.092(5) Uani 1 1 d . .
H58A H 0.3053 0.2717 0.2786 0.110 Uiso 1 1 calc R U
H58B H 0.2601 0.3838 0.2557 0.110 Uiso 1 1 calc R U
C59 C 0.1706(12) 0.3111(16) 0.3232(11) 0.131(9) Uani 1 1 d . .
H59A H 0.1070 0.2903 0.2765 0.197 Uiso 1 1 calc R U
H59B H 0.1474 0.3715 0.3459 0.197 Uiso 1 1 calc R U
H59C H 0.1878 0.2570 0.3625 0.197 Uiso 1 1 calc R U

loop_
_atom_site_aniso_label
_atom_site_aniso_U_11
_atom_site_aniso_U_22
_atom_site_aniso_U_33
_atom_site_aniso_U_23
_atom_site_aniso_U_13
_atom_site_aniso_U_12
W1 0.01793(14) 0.01754(14) 0.01854(15) 0.00160(14) 0.00782(11) 0.00200(13)
C1 0.029(4) 0.019(4) 0.027(5) -0.006(3) 0.017(4) -0.004(3)
O1 0.036(3) 0.051(4) 0.016(3) 0.001(3) 0.006(3) 0.005(3)
C2 0.035(5) 0.025(4) 0.028(5) 0.006(4) 0.012(4) 0.002(4)
O2 0.077(5) 0.025(4) 0.045(4) -0.005(3) 0.023(4) 0.011(3)
C3 0.024(4) 0.023(4) 0.035(5) -0.001(4) 0.014(4) 0.004(3)
O3 0.030(3) 0.049(4) 0.042(4) 0.002(3) 0.021(3) -0.005(3)
C4 0.022(3) 0.021(4) 0.019(4) -0.002(3) 0.010(3) -0.006(3)
P1 0.0187(9) 0.0212(10) 0.0195(10) -0.0030(8) 0.0080(8) -0.0022(8)
C5 0.029(4) 0.023(4) 0.032(5) -0.008(4) 0.014(4) -0.010(3)
C6 0.048(5) 0.031(5) 0.035(5) -0.012(4) 0.019(4) -0.018(4)
C7 0.100(10) 0.036(6) 0.048(7) -0.018(5) 0.036(7) -0.022(6)
C8 0.097(9) 0.036(6) 0.054(7) -0.017(5) 0.036(7) -0.030(6)
C9 0.078(8) 0.035(6) 0.040(6) -0.003(5) 0.025(6) -0.017(5)
C10 0.047(5) 0.028(4) 0.036(5) -0.006(4) 0.024(4) -0.015(4)
C11 0.024(4) 0.027(4) 0.018(4) -0.008(4) 0.006(3) -0.005(3)
C12 0.018(4) 0.033(5) 0.021(4) -0.007(3) 0.004(3) -0.002(3)
C13 0.032(5) 0.037(5) 0.026(5) -0.005(4) 0.007(4) 0.005(4)
C14 0.020(4) 0.056(6) 0.033(5) -0.011(5) 0.001(4) 0.009(4)
C15 0.021(4) 0.071(8) 0.035(5) -0.002(5) 0.012(4) -0.001(5)
C16 0.029(4) 0.050(6) 0.024(4) -0.004(4) 0.009(4) -0.005(4)
P2 0.0164(9) 0.0168(9) 0.0197(10) 0.0023(8) 0.0061(8) 0.0025(7)
C17 0.017(4) 0.019(4) 0.022(4) -0.001(3) 0.008(3) 0.001(3)
C18 0.022(4) 0.025(4) 0.012(4) 0.007(3) -0.001(3) 0.003(3)
C19 0.040(5) 0.027(4) 0.032(5) 0.008(4) 0.014(4) 0.009(4)
C20 0.074(7) 0.036(5) 0.023(5) 0.012(4) 0.019(5) 0.017(5)
C21 0.070(7) 0.032(5) 0.023(5) 0.009(4) -0.001(5) 0.013(5)
C22 0.037(5) 0.024(4) 0.030(5) 0.001(4) 0.001(4) 0.010(4)
C23 0.028(5) 0.026(4) 0.038(5) 0.003(4) 0.011(4) 0.005(4)
C24 0.023(4) 0.017(4) 0.019(4) 0.007(3) 0.007(3) -0.002(3)
C25 0.031(4) 0.020(4) 0.026(4) 0.005(3) 0.010(4) 0.004(3)
C26 0.037(5) 0.022(4) 0.023(4) -0.002(3) 0.005(4) -0.006(4)
C27 0.028(5) 0.029(5) 0.026(5) 0.006(4) 0.003(4) -0.012(4)
C28 0.018(4) 0.024(4) 0.036(5) 0.004(3) 0.006(3) 0.000(3)
C29 0.026(4) 0.020(4) 0.027(4) 0.005(3) 0.012(3) 0.002(3)
C30 0.018(4) 0.017(4) 0.016(4) 0.003(3) 0.002(3) 0.001(3)
P3 0.0180(9) 0.0165(9) 0.0209(10) 0.0035(8) 0.0067(8) 0.0036(7)
C31 0.021(4) 0.021(4) 0.034(5) 0.015(3) 0.010(3) 0.004(3)
C32 0.038(5) 0.045(6) 0.039(5) 0.023(5) 0.017(4) 0.016(4)
C33 0.035(6) 0.070(7) 0.047(6) 0.032(6) 0.022(5) 0.014(5)
C34 0.022(5) 0.057(7) 0.098(10) 0.035(7) 0.027(6) 0.004(5)
C35 0.028(4) 0.026(5) 0.083(8) 0.016(6) -0.010(5) -0.006(4)
C36 0.033(4) 0.021(4) 0.049(5) 0.006(4) 0.002(4) 0.006(4)
C37 0.023(4) 0.019(4) 0.025(4) -0.002(3) 0.009(3) 0.001(3)
C38 0.065(6) 0.022(5) 0.034(5) 0.001(4) 0.027(5) 0.007(4)
C39 0.078(7) 0.017(4) 0.032(5) -0.002(4) 0.026(5) 0.004(5)
C40 0.049(6) 0.017(4) 0.049(6) 0.009(4) 0.021(5) 0.004(4)
C41 0.059(6) 0.025(4) 0.031(5) 0.006(4) 0.027(4) 0.001(5)
C42 0.047(5) 0.021(4) 0.029(5) 0.001(4) 0.015(4) 0.001(4)
B1 0.011(4) 0.017(4) 0.017(4) -0.002(3) 0.001(3) 0.000(3)
C43 0.019(4) 0.014(4) 0.022(4) -0.002(3) 0.005(3) 0.000(3)
C44 0.026(4) 0.022(4) 0.023(4) 0.000(3) 0.009(3) -0.002(3)
C45 0.038(5) 0.027(4) 0.022(4) 0.005(3) 0.015(4) 0.000(4)
C46 0.036(5) 0.032(4) 0.014(4) -0.003(3) 0.005(3) 0.002(4)
C47 0.026(4) 0.027(4) 0.024(4) -0.009(4) 0.003(3) -0.006(4)
C48 0.026(4) 0.023(4) 0.024(4) -0.004(3) 0.009(3) -0.002(3)
W2 0.02416(16) 0.02205(16) 0.02159(17) -0.00287(15) 0.00984(13) -0.00054(14)
C49 0.049(6) 0.031(5) 0.042(6) 0.002(4) 0.017(5) 0.000(4)
O4 0.102(7) 0.028(4) 0.061(5) 0.014(4) 0.017(5) 0.002(4)
C50 0.032(5) 0.036(5) 0.027(5) -0.010(4) 0.013(4) 0.004(4)
O5 0.035(4) 0.061(4) 0.028(4) -0.007(3) 0.001(3) 0.003(3)
C51 0.031(4) 0.044(5) 0.025(4) -0.004(4) 0.011(4) 0.003(4)
O6 0.053(4) 0.081(6) 0.046(5) -0.006(4) 0.030(4) 0.021(4)
N1 0.067(6) 0.077(7) 0.034(4) -0.020(5) 0.036(4) -0.017(5)
C52 0.062(7) 0.090(9) 0.050(7) -0.010(7) 0.030(6) -0.022(7)
C53 0.069(8) 0.060(8) 0.076(9) 0.012(6) 0.020(7) -0.019(6)
C54 0.105(10) 0.037(6) 0.067(8) 0.011(6) 0.060(8) 0.013(6)
C55 0.150(15) 0.048(8) 0.21(2) 0.024(11) 0.143(16) 0.022(9)
C56 0.085(9) 0.049(7) 0.060(8) 0.008(6) 0.026(7) 0.004(7)
C57 0.141(15) 0.085(11) 0.107(13) 0.044(10) 0.063(12) 0.041(11)
C58 0.059(8) 0.150(14) 0.076(9) -0.064(10) 0.033(7) -0.025(9)
C59 0.054(9) 0.20(2) 0.151(18) -0.097(16) 0.050(11) -0.030(11)

loop_
_atom_type_symbol
_atom_type_description
_atom_type_scat_dispersion_real
_atom_type_scat_dispersion_imag
_atom_type_scat_source
C C 0.0033 0.0016 'International Tables Vol C Tables 4.2.6.8 and 6.1.1.4'
H H 0.0000 0.0000 'International Tables Vol C Tables 4.2.6.8 and 6.1.1.4'
B B 0.0013 0.0007 'International Tables Vol C Tables 4.2.6.8 and 6.1.1.4'
N N 0.0061 0.0033 'International Tables Vol C Tables 4.2.6.8 and 6.1.1.4'
O O 0.0106 0.0060 'International Tables Vol C Tables 4.2.6.8 and 6.1.1.4'
P P 0.1023 0.0942 'International Tables Vol C Tables 4.2.6.8 and 6.1.1.4'
W W -0.8490 6.8722 'International Tables Vol C Tables 4.2.6.8 and 6.1.1.4'

loop_
_geom_angle_atom_site_label_1
_geom_angle_atom_site_label_2
_geom_angle_atom_site_label_3
_geom_angle
C3 W1 C1 86.4(3)
C3 W1 C2 85.2(3)
C1 W1 C2 84.2(3)
C3 W1 P3 100.5(3)
C1 W1 P3 173.1(2)
C2 W1 P3 96.4(3)
C3 W1 P2 91.2(2)
C1 W1 P2 96.2(2)
C2 W1 P2 176.3(3)
P3 W1 P2 83.63(6)
C3 W1 P1 176.5(2)
C1 W1 P1 92.8(2)
C2 W1 P1 98.1(3)
P3 W1 P1 80.26(6)
P2 W1 P1 85.53(6)
O1 C1 W1 176.1(7)
O2 C2 W1 174.1(8)
O3 C3 W1 174.7(7)
B1 C4 P1 116.1(5)
B1 C4 H4A 108.3
P1 C4 H4A 108.3
B1 C4 H4B 108.3
P1 C4 H4B 108.3
H4A C4 H4B 107.4
C4 P1 C5 104.1(4)
C4 P1 C11 102.2(3)
C5 P1 C11 100.9(4)
C4 P1 W1 115.3(2)
C5 P1 W1 116.1(3)
C11 P1 W1 116.1(3)
C6 C5 C10 117.6(8)
C6 C5 P1 119.7(6)
C10 C5 P1 122.7(6)
C7 C6 C5 120.9(10)
C7 C6 H6A 119.5
C5 C6 H6A 119.5
C6 C7 C8 120.2(10)
C6 C7 H7A 119.9
C8 C7 H7A 119.9
C9 C8 C7 119.6(10)
C9 C8 H8A 120.2
C7 C8 H8A 120.2
C8 C9 C10 120.9(10)
C8 C9 H9A 119.5
C10 C9 H9A 119.5
C9 C10 C5 120.7(9)
C9 C10 H10A 119.7
C5 C10 H10A 119.7
C12 C11 C16 118.8(7)
C12 C11 P1 121.6(6)
C16 C11 P1 119.4(6)
C11 C12 C13 120.6(8)
C11 C12 H12A 119.7
C13 C12 H12A 119.7
C14 C13 C12 120.2(9)
C14 C13 H13A 119.9
C12 C13 H13A 119.9
C13 C14 C15 119.5(8)
C13 C14 H14A 120.2
C15 C14 H14A 120.2
C16 C15 C14 120.3(8)
C16 C15 H15A 119.9
C14 C15 H15A 119.9
C15 C16 C11 120.6(9)
C15 C16 H16A 119.7
C11 C16 H16A 119.7
C17 P2 C18 106.0(3)
C17 P2 C24 101.7(3)
C18 P2 C24 100.2(3)
C17 P2 W1 114.1(2)
C18 P2 W1 113.4(3)
C24 P2 W1 119.7(2)
B1 C17 P2 113.7(5)
B1 C17 H17A 108.8
P2 C17 H17A 108.8
B1 C17 H17B 108.8
P2 C17 H17B 108.8
H17A C17 H17B 107.7
C19 C18 C23 118.5(7)
C19 C18 P2 118.5(6)
C23 C18 P2 122.9(6)
C18 C19 C20 120.4(8)
C18 C19 H19A 119.8
C20 C19 H19A 119.8
C21 C20 C19 120.8(9)
C21 C20 H20A 119.6
C19 C20 H20A 119.6
C20 C21 C22 119.7(9)
C20 C21 H21A 120.1
C22 C21 H21A 120.1
C21 C22 C23 120.4(8)
C21 C22 H22A 119.8
C23 C22 H22A 119.8
C18 C23 C22 120.1(8)
C18 C23 H23A 119.9
C22 C23 H23A 119.9
C25 C24 C29 117.6(7)
C25 C24 P2 120.6(6)
C29 C24 P2 121.7(6)
C26 C25 C24 120.3(8)
C26 C25 H25A 119.8
C24 C25 H25A 119.8
C27 C26 C25 121.3(8)
C27 C26 H26A 119.3
C25 C26 H26A 119.3
C26 C27 C28 119.5(8)
C26 C27 H27A 120.2
C28 C27 H27A 120.2
C27 C28 C29 119.8(7)
C27 C28 H28A 120.1
C29 C28 H28A 120.1
C28 C29 C24 121.3(7)
C28 C29 H29A 119.3
C24 C29 H29A 119.3
B1 C30 P3 115.1(5)
B1 C30 H30A 108.5
P3 C30 H30A 108.5
B1 C30 H30B 108.5
P3 C30 H30B 108.5
H30A C30 H30B 107.5
C30 P3 C31 106.7(4)
C30 P3 C37 105.2(4)
C31 P3 C37 99.3(3)
C30 P3 W1 112.8(2)
C31 P3 W1 115.1(3)
C37 P3 W1 116.3(3)
C36 C31 C32 118.8(8)
C36 C31 P3 123.3(6)
C32 C31 P3 117.9(7)
C33 C32 C31 121.4(10)
C33 C32 H32A 119.3
C31 C32 H32A 119.3
C32 C33 C34 118.6(10)
C32 C33 H33A 120.7
C34 C33 H33A 120.7
C35 C34 C33 122.1(9)
C35 C34 H34A 119.0
C33 C34 H34A 119.0
C34 C35 C36 118.5(10)
C34 C35 H35A 120.8
C36 C35 H35A 120.8
C31 C36 C35 120.5(9)
C31 C36 H36A 119.8
C35 C36 H36A 119.8
C42 C37 C38 116.7(8)
C42 C37 P3 123.4(6)
C38 C37 P3 119.9(6)
C39 C38 C37 121.7(8)
C39 C38 H38A 119.2
C37 C38 H38A 119.2
C38 C39 C40 120.9(8)
C38 C39 H39A 119.5
C40 C39 H39A 119.5
C41 C40 C39 118.5(8)
C41 C40 H40A 120.8
C39 C40 H40A 120.8
C40 C41 C42 120.4(8)
C40 C41 H41A 119.8
C42 C41 H41A 119.8
C37 C42 C41 121.8(8)
C37 C42 H42A 119.1
C41 C42 H42A 119.1
C43 B1 C4 109.0(6)
C43 B1 C17 109.4(6)
C4 B1 C17 110.6(6)
C43 B1 C30 104.1(6)
C4 B1 C30 111.2(6)
C17 B1 C30 112.4(6)
C48 C43 C44 115.4(7)
C48 C43 B1 121.0(6)
C44 C43 B1 123.6(6)
C48 C43 W2 70.7(4)
C44 C43 W2 71.0(4)
B1 C43 W2 127.7(5)
C45 C44 C43 123.3(7)
C45 C44 W2 73.1(5)
C43 C44 W2 74.3(4)
C45 C44 H44A 118.3
C43 C44 H44A 118.3
W2 C44 H44A 126.3
C44 C45 C46 119.2(7)
C44 C45 W2 72.4(5)
C46 C45 W2 71.5(5)
C44 C45 H45A 120.4
C46 C45 H45A 120.4
W2 C45 H45A 127.8
C47 C46 C45 119.2(7)
C47 C46 W2 73.7(5)
C45 C46 W2 73.4(5)
C47 C46 H46A 120.4
C45 C46 H46A 120.4
W2 C46 H46A 124.0
C46 C47 C48 120.1(7)
C46 C47 W2 71.8(5)
C48 C47 W2 71.9(4)
C46 C47 H47A 120.0
C48 C47 H47A 120.0
W2 C47 H47A 128.6
C47 C48 C43 122.6(7)
C47 C48 W2 73.3(4)
C43 C48 W2 74.6(4)
C47 C48 H48A 118.7
C43 C48 H48A 118.7
W2 C48 H48A 125.1
C51 W2 C50 88.4(3)
C51 W2 C49 86.7(4)
C50 W2 C49 83.6(4)
C51 W2 C46 92.4(3)
C50 W2 C46 152.5(3)
C49 W2 C46 124.0(4)
C51 W2 C48 150.1(3)
C50 W2 C48 121.4(3)
C49 W2 C48 94.1(4)
C46 W2 C48 62.5(3)
C51 W2 C44 123.5(3)
C50 W2 C44 94.5(3)
C49 W2 C44 149.8(3)
C46 W2 C44 62.3(3)
C48 W2 C44 61.2(3)
C51 W2 C45 96.4(3)
C50 W2 C45 117.5(3)
C49 W2 C45 158.7(4)
C46 W2 C45 35.0(3)
C48 W2 C45 72.8(3)
C44 W2 C45 34.5(3)
C51 W2 C47 115.4(3)
C50 W2 C47 156.1(3)
C49 W2 C47 97.8(4)
C46 W2 C47 34.5(3)
C48 W2 C47 34.8(3)
C44 W2 C47 72.3(3)
C45 W2 C47 61.7(3)
C51 W2 C43 158.0(3)
C50 W2 C43 95.0(3)
C49 W2 C43 115.2(3)
C46 W2 C43 74.6(3)
C48 W2 C43 34.7(2)
C44 W2 C43 34.7(2)
C45 W2 C43 62.8(3)
C47 W2 C43 62.7(3)
O4 C49 W2 178.8(10)
O5 C50 W2 177.2(8)
O6 C51 W2 177.5(8)
C56 N1 C54 106.1(8)
C56 N1 C52 113.1(10)
C54 N1 C52 110.8(9)
C56 N1 C58 109.6(10)
C54 N1 C58 112.3(10)
C52 N1 C58 105.1(8)
C53 C52 N1 117.2(9)
C53 C52 H52A 108.0
N1 C52 H52A 108.0
C53 C52 H52B 108.0
N1 C52 H52B 108.0
H52A C52 H52B 107.2
C52 C53 H53A 109.5
C52 C53 H53B 109.5
H53A C53 H53B 109.5
C52 C53 H53C 109.5
H53A C53 H53C 109.5
H53B C53 H53C 109.5
C55 C54 N1 113.0(11)
C55 C54 H54A 109.0
N1 C54 H54A 109.0
C55 C54 H54B 109.0
N1 C54 H54B 109.0
H54A C54 H54B 107.8
C54 C55 H55A 109.5
C54 C55 H55B 109.5
H55A C55 H55B 109.5
C54 C55 H55C 109.5
H55A C55 H55C 109.5
H55B C55 H55C 109.5
N1 C56 C57 117.5(11)
N1 C56 H56A 107.9
C57 C56 H56A 107.9
N1 C56 H56B 107.9
C57 C56 H56B 107.9
H56A C56 H56B 107.2
C56 C57 H57A 109.5
C56 C57 H57B 109.5
H57A C57 H57B 109.5
C56 C57 H57C 109.5
H57A C57 H57C 109.5
H57B C57 H57C 109.5
N1 C58 C59 113.4(10)
N1 C58 H58A 108.9
C59 C58 H58A 108.9
N1 C58 H58B 108.9
C59 C58 H58B 108.9
H58A C58 H58B 107.7
C58 C59 H59A 109.5
C58 C59 H59B 109.5
H59A C59 H59B 109.5
C58 C59 H59C 109.5
H59A C59 H59C 109.5
H59B C59 H59C 109.5

loop_
_geom_bond_atom_site_label_1
_geom_bond_atom_site_label_2
_geom_bond_distance
W1 C3 1.960(8)
W1 C1 1.963(9)
W1 C2 1.969(9)
W1 P3 2.543(2)
W1 P2 2.548(2)
W1 P1 2.5486(19)
C1 O1 1.174(10)
C2 O2 1.166(10)
C3 O3 1.178(9)
C4 B1 1.646(10)
C4 P1 1.829(7)
C4 H4A 0.9900
C4 H4B 0.9900
P1 C5 1.840(8)
P1 C11 1.853(8)
C5 C6 1.404(12)
C5 C10 1.406(12)
C6 C7 1.374(13)
C6 H6A 0.9500
C7 C8 1.391(15)
C7 H7A 0.9500
C8 C9 1.366(14)
C8 H8A 0.9500
C9 C10 1.376(12)
C9 H9A 0.9500
C10 H10A 0.9500
C11 C12 1.387(12)
C11 C16 1.395(11)
C12 C13 1.390(11)
C12 H12A 0.9500
C13 C14 1.386(12)
C13 H13A 0.9500
C14 C15 1.385(14)
C14 H14A 0.9500
C15 C16 1.383(12)
C15 H15A 0.9500
C16 H16A 0.9500
P2 C17 1.816(7)
P2 C18 1.840(7)
P2 C24 1.851(7)
C17 B1 1.654(11)
C17 H17A 0.9900
C17 H17B 0.9900
C18 C19 1.382(11)
C18 C23 1.392(11)
C19 C20 1.387(12)
C19 H19A 0.9500
C20 C21 1.365(14)
C20 H20A 0.9500
C21 C22 1.366(13)
C21 H21A 0.9500
C22 C23 1.396(12)
C22 H22A 0.9500
C23 H23A 0.9500
C24 C25 1.394(11)
C24 C29 1.398(10)
C25 C26 1.384(11)
C25 H25A 0.9500
C26 C27 1.365(12)
C26 H26A 0.9500
C27 C28 1.382(12)
C27 H27A 0.9500
C28 C29 1.386(10)
C28 H28A 0.9500
C29 H29A 0.9500
C30 B1 1.679(10)
C30 P3 1.827(7)
C30 H30A 0.9900
C30 H30B 0.9900
P3 C31 1.835(8)
P3 C37 1.848(8)
C31 C36 1.388(12)
C31 C32 1.400(12)
C32 C33 1.379(13)
C32 H32A 0.9500
C33 C34 1.393(16)
C33 H33A 0.9500
C34 C35 1.370(16)
C34 H34A 0.9500
C35 C36 1.420(12)
C35 H35A 0.9500
C36 H36A 0.9500
C37 C42 1.385(11)
C37 C38 1.392(11)
C38 C39 1.369(12)
C38 H38A 0.9500
C39 C40 1.382(13)
C39 H39A 0.9500
C40 C41 1.373(13)
C40 H40A 0.9500
C41 C42 1.385(12)
C41 H41A 0.9500
C42 H42A 0.9500
B1 C43 1.638(11)
C43 C48 1.421(10)
C43 C44 1.424(10)
C43 W2 2.407(7)
C44 C45 1.407(11)
C44 W2 2.365(8)
C44 H44A 0.9500
C45 C46 1.422(12)
C45 W2 2.374(8)
C45 H45A 0.9500
C46 C47 1.403(11)
C46 W2 2.350(8)
C46 H46A 0.9500
C47 C48 1.414(10)
C47 W2 2.374(7)
C47 H47A 0.9500
C48 W2 2.356(8)
C48 H48A 0.9500
W2 C51 1.952(8)
W2 C50 1.953(9)
W2 C49 1.956(10)
C49 O4 1.152(11)
C50 O5 1.177(10)
C51 O6 1.169(10)
N1 C56 1.480(15)
N1 C54 1.523(14)
N1 C52 1.526(12)
N1 C58 1.532(14)
C52 C53 1.477(15)
C52 H52A 0.9900
C52 H52B 0.9900
C53 H53A 0.9800
C53 H53B 0.9800
C53 H53C 0.9800
C54 C55 1.498(16)
C54 H54A 0.9900
C54 H54B 0.9900
C55 H55A 0.9800
C55 H55B 0.9800
C55 H55C 0.9800
C56 C57 1.502(17)
C56 H56A 0.9900
C56 H56B 0.9900
C57 H57A 0.9800
C57 H57B 0.9800
C57 H57C 0.9800
C58 C59 1.544(18)
C58 H58A 0.9900
C58 H58B 0.9900
C59 H59A 0.9800
C59 H59B 0.9800
C59 H59C 0.9800

loop_
_geom_torsion_atom_site_label_1
_geom_torsion_atom_site_label_2
_geom_torsion_atom_site_label_3
_geom_torsion_atom_site_label_4
_geom_torsion
B1 C4 P1 C5 155.1(6)
B1 C4 P1 C11 -100.2(6)
B1 C4 P1 W1 26.7(6)
C4 P1 C5 C6 -172.9(7)
C11 P1 C5 C6 81.5(8)
W1 P1 C5 C6 -45.0(8)
C4 P1 C5 C10 3.9(8)
C11 P1 C5 C10 -101.7(8)
W1 P1 C5 C10 131.8(7)
C10 C5 C6 C7 -2.4(15)
P1 C5 C6 C7 174.5(9)
C5 C6 C7 C8 0.5(18)
C6 C7 C8 C9 3(2)
C7 C8 C9 C10 -3.9(19)
C8 C9 C10 C5 1.8(17)
C6 C5 C10 C9 1.3(14)
P1 C5 C10 C9 -175.6(8)
C4 P1 C11 C12 108.3(6)
C5 P1 C11 C12 -144.5(6)
W1 P1 C11 C12 -18.0(7)
C4 P1 C11 C16 -68.1(7)
C5 P1 C11 C16 39.1(7)
W1 P1 C11 C16 165.5(5)
C16 C11 C12 C13 0.0(12)
P1 C11 C12 C13 -176.5(6)
C11 C12 C13 C14 -0.5(12)
C12 C13 C14 C15 -0.2(13)
C13 C14 C15 C16 1.4(14)
C14 C15 C16 C11 -2.0(14)
C12 C11 C16 C15 1.3(12)
P1 C11 C16 C15 177.9(7)
C18 P2 C17 B1 165.2(5)
C24 P2 C17 B1 -90.5(6)
W1 P2 C17 B1 39.7(6)
C17 P2 C18 C19 -168.4(7)
C24 P2 C18 C19 86.3(7)
W1 P2 C18 C19 -42.5(7)
C17 P2 C18 C23 9.1(8)
C24 P2 C18 C23 -96.3(7)
W1 P2 C18 C23 135.0(6)
C23 C18 C19 C20 -1.2(13)
P2 C18 C19 C20 176.4(7)
C18 C19 C20 C21 0.2(15)
C19 C20 C21 C22 -0.1(16)
C20 C21 C22 C23 1.0(15)
C19 C18 C23 C22 2.1(13)
P2 C18 C23 C22 -175.4(6)
C21 C22 C23 C18 -2.0(14)
C17 P2 C24 C25 -48.1(7)
C18 P2 C24 C25 60.8(7)
W1 P2 C24 C25 -174.7(5)
C17 P2 C24 C29 129.5(6)
C18 P2 C24 C29 -121.7(6)
W1 P2 C24 C29 2.8(7)
C29 C24 C25 C26 -2.9(11)
P2 C24 C25 C26 174.7(6)
C24 C25 C26 C27 0.4(12)
C25 C26 C27 C28 1.6(13)
C26 C27 C28 C29 -1.0(12)
C27 C28 C29 C24 -1.6(12)
C25 C24 C29 C28 3.6(11)
P2 C24 C29 C28 -174.1(6)
B1 C30 P3 C31 166.1(5)
B1 C30 P3 C37 -89.1(6)
B1 C30 P3 W1 38.7(6)
C30 P3 C31 C36 7.9(8)
C37 P3 C31 C36 -101.2(7)
W1 P3 C31 C36 133.9(6)
C30 P3 C31 C32 -170.5(6)
C37 P3 C31 C32 80.5(7)
W1 P3 C31 C32 -44.4(7)
C36 C31 C32 C33 3.0(13)
P3 C31 C32 C33 -178.5(7)
C31 C32 C33 C34 -4.5(14)
C32 C33 C34 C35 3.7(15)
C33 C34 C35 C36 -1.4(16)
C32 C31 C36 C35 -0.7(12)
P3 C31 C36 C35 -179.0(7)
C34 C35 C36 C31 -0.1(14)
C30 P3 C37 C42 -15.7(8)
C31 P3 C37 C42 94.5(8)
W1 P3 C37 C42 -141.4(7)
C30 P3 C37 C38 165.8(7)
C31 P3 C37 C38 -84.0(8)
W1 P3 C37 C38 40.1(8)
C42 C37 C38 C39 0.4(14)
P3 C37 C38 C39 179.0(8)
C37 C38 C39 C40 1.5(16)
C38 C39 C40 C41 -2.5(16)
C39 C40 C41 C42 1.7(14)
C38 C37 C42 C41 -1.2(13)
P3 C37 C42 C41 -179.7(7)
C40 C41 C42 C37 0.1(14)
P1 C4 B1 C43 167.3(5)
P1 C4 B1 C17 47.1(7)
P1 C4 B1 C30 -78.4(7)
P2 C17 B1 C43 151.7(5)
P2 C17 B1 C4 -88.2(6)
P2 C17 B1 C30 36.6(8)
P3 C30 B1 C43 156.8(5)
P3 C30 B1 C4 39.6(7)
P3 C30 B1 C17 -84.9(7)
C4 B1 C43 C48 -172.4(7)
C17 B1 C43 C48 -51.5(9)
C30 B1 C43 C48 68.8(8)
C4 B1 C43 C44 7.4(10)
C17 B1 C43 C44 128.4(7)
C30 B1 C43 C44 -111.4(7)
C4 B1 C43 W2 -83.8(7)
C17 B1 C43 W2 37.2(8)
C30 B1 C43 W2 157.5(5)
C48 C43 C44 C45 -0.2(11)
B1 C43 C44 C45 180.0(7)
W2 C43 C44 C45 -56.8(7)
C48 C43 C44 W2 56.6(6)
B1 C43 C44 W2 -123.2(7)
C43 C44 C45 C46 1.3(12)
W2 C44 C45 C46 -56.1(7)
C43 C44 C45 W2 57.4(7)
C44 C45 C46 C47 -3.4(12)
W2 C45 C46 C47 -59.8(7)
C44 C45 C46 W2 56.5(7)
C45 C46 C47 C48 4.4(12)
W2 C46 C47 C48 -55.3(7)
C45 C46 C47 W2 59.7(7)
C46 C47 C48 C43 -3.4(12)
W2 C47 C48 C43 -58.6(7)
C46 C47 C48 W2 55.3(7)
C44 C43 C48 C47 1.2(11)
B1 C43 C48 C47 -178.9(7)
W2 C43 C48 C47 58.0(7)
C44 C43 C48 W2 -56.8(6)
B1 C43 C48 W2 123.0(6)
C56 N1 C52 C53 56.7(15)
C54 N1 C52 C53 -62.2(15)
C58 N1 C52 C53 176.3(13)
C56 N1 C54 C55 176.9(12)
C52 N1 C54 C55 -60.0(15)
C58 N1 C54 C55 57.2(14)
C54 N1 C56 C57 177.7(13)
C52 N1 C56 C57 56.0(16)
C58 N1 C56 C57 -60.9(16)
C56 N1 C58 C59 -66.4(17)
C54 N1 C58 C59 51.3(17)
C52 N1 C58 C59 171.8(15)
